data_7017566
loop_
_publ_author_name
'Gong, Yun'
'Qin, Jianbo'
'Wu, Tao'
'Li, Jinghua'
'Yang, Li'
'Cao, Rong'

_publ_section_title
;
 Synthesis, structural characterization and anion-sensing studies of
 metal(ii) complexes based on 3,3',4,4'-oxydiphthalate and N-donor
 ligands.
;
_journal_issue 7
_journal_name_full 'Dalton transactions (Cambridge, England : 2003)'
_journal_page_first 1961
_journal_page_last 1970
_journal_paper_doi 10.1039/c1dt11179e
_journal_volume 41
_journal_year 2012
_chemical_formula_sum 'C80 H44 Cu2 N8 O19'
_chemical_formula_weight 1548.31
_chemical_name_systematic
;
?
;
_space_group_IT_number 2
_symmetry_cell_setting triclinic
_symmetry_space_group_name_Hall '-P 1'
_symmetry_space_group_name_H-M 'P -1'
_atom_sites_solution_hydrogens geom
_atom_sites_solution_primary direct
_atom_sites_solution_secondary difmap
_audit_creation_method SHELXL-97
_cell_angle_alpha 91.304(2)
_cell_angle_beta 101.586(4)
_cell_angle_gamma 91.485(5)
_cell_formula_units_Z 1
_cell_length_a 11.203(3)
_cell_length_b 11.403(3)
_cell_length_c 12.953(4)
_cell_measurement_reflns_used 4109
_cell_measurement_temperature 293(2)
_cell_measurement_theta_max 27.4680
_cell_measurement_theta_min 2.1961
_cell_volume 1619.8(8)
_computing_cell_refinement 'CrystalClear (Rigaku/MSC Inc., 2005)'
_computing_data_collection 'CrystalClear (Rigaku/MSC Inc., 2005)'
_computing_data_reduction 'CrystalClear (Rigaku/MSC Inc., 2005)'
_computing_molecular_graphics 'SHELXTL (Sheldrick, 1997)'
_computing_publication_material 'SHELXTL (Sheldrick, 1997)'
_computing_structure_refinement 'SHELXL97 (Sheldrick, 1997)'
_computing_structure_solution 'SHELXS97 (Sheldrick, 1997)'
_diffrn_ambient_temperature 293(2)
_diffrn_measured_fraction_theta_full 0.981
_diffrn_measured_fraction_theta_max 0.981
_diffrn_measurement_device_type 'Rigaku Saturn 70 diffractometer'
_diffrn_measurement_method '\f and \w scans'
_diffrn_radiation_monochromator graphite
_diffrn_radiation_source 'fine-focus sealed tube'
_diffrn_radiation_type MoK\a
_diffrn_radiation_wavelength 0.71073
_diffrn_reflns_av_R_equivalents 0.0209
_diffrn_reflns_av_sigmaI/netI 0.0361
_diffrn_reflns_limit_h_max 13
_diffrn_reflns_limit_h_min -14
_diffrn_reflns_limit_k_max 12
_diffrn_reflns_limit_k_min -14
_diffrn_reflns_limit_l_max 16
_diffrn_reflns_limit_l_min -16
_diffrn_reflns_number 12837
_diffrn_reflns_theta_full 27.49
_diffrn_reflns_theta_max 27.49
_diffrn_reflns_theta_min 2.37
_exptl_absorpt_coefficient_mu 0.746
_exptl_absorpt_correction_T_max 1.0000
_exptl_absorpt_correction_T_min 0.9316
_exptl_absorpt_correction_type multi-scan
_exptl_absorpt_process_details 'SADABS (Sheldrick, 1996)'
_exptl_crystal_colour Blue
_exptl_crystal_density_diffrn 1.587
_exptl_crystal_density_method 'not measured'
_exptl_crystal_description Prism
_exptl_crystal_F_000 790
_exptl_crystal_size_max 0.2000
_exptl_crystal_size_mid 0.1400
_exptl_crystal_size_min 0.0700
_refine_diff_density_max 0.478
_refine_diff_density_min -0.474
_refine_diff_density_rms 0.098
_refine_ls_extinction_method none
_refine_ls_goodness_of_fit_ref 1.066
_refine_ls_hydrogen_treatment none
_refine_ls_matrix_type full
_refine_ls_number_parameters 496
_refine_ls_number_reflns 7307
_refine_ls_number_restraints 0
_refine_ls_restrained_S_all 1.066
_refine_ls_R_factor_all 0.0532
_refine_ls_R_factor_gt 0.0442
_refine_ls_shift/su_max 0.000
_refine_ls_shift/su_mean 0.000
_refine_ls_structure_factor_coef Fsqd
_refine_ls_weighting_details 'calc w=1/[\s^2^(Fo^2^)+(0.0658P)^2^+0.7632P] where P=(Fo^2^+2Fc^2^)/3'
_refine_ls_weighting_scheme calc
_refine_ls_wR_factor_gt 0.1146
_refine_ls_wR_factor_ref 0.1259
_reflns_number_gt 6272
_reflns_number_total 7307
_reflns_threshold_expression >2sigma(I)
_cod_data_source_file c1dt11179e.txt
_cod_data_source_block 091225
_cod_depositor_comments
;
The following automatic conversions were performed:

'_exptl_absorpt_correction_type' value 'Multi-scan' changed to
'multi-scan' according to
/home/saulius/struct/CIF-dictionaries/cif_core.dic dictionary named
'cif_core.dic' version 2.4.1 from 2010-06-29.

Automatic conversion script
Id: cif_fix_values 1715 2011-07-08 13:25:40Z adriana 
;
_cod_original_cell_volume 1619.9(7)
_cod_original_sg_symbol_H-M P-1
_cod_database_code 7017566

loop_
_symmetry_equiv_pos_as_xyz
'x, y, z'
'-x, -y, -z'

loop_
_atom_site_label
_atom_site_type_symbol
_atom_site_fract_x
_atom_site_fract_y
_atom_site_fract_z
_atom_site_U_iso_or_equiv
_atom_site_adp_type
_atom_site_occupancy
_atom_site_symmetry_multiplicity
_atom_site_calc_flag
_atom_site_refinement_flags
Cu1 Cu -0.10061(2) 0.67854(2) 0.70529(2) 0.03185(11) Uani 1 1 d .
O1 O 0.06586(14) 0.61833(15) 0.70182(13) 0.0363(4) Uani 1 1 d .
N1 N -0.15211(17) 0.51748(16) 0.73895(16) 0.0323(4) Uani 1 1 d .
O2 O 0.11327(15) 0.68560(14) 0.55329(13) 0.0352(4) Uani 1 1 d .
N4 N -0.06165(17) 0.84189(16) 0.67286(16) 0.0322(4) Uani 1 1 d .
O3 O 0.09561(16) 0.41726(15) 0.54269(14) 0.0413(4) Uani 1 1 d .
N3 N -0.26438(17) 0.71413(16) 0.60705(15) 0.0309(4) Uani 1 1 d .
C5 C -0.16142(19) 0.5044(2) 0.84083(19) 0.0318(5) Uani 1 1 d .
N2 N -0.09085(17) 0.70364(17) 0.87172(16) 0.0329(4) Uani 1 1 d .
C31 C 0.13567(19) 0.63308(17) 0.63789(17) 0.0270(4) Uani 1 1 d .
C30 C 0.25901(19) 0.57908(18) 0.67417(16) 0.0277(4) Uani 1 1 d .
O4 O 0.1549(2) 0.27799(18) 0.65647(19) 0.0692(7) Uani 1 1 d .
C4 C -0.1970(2) 0.3963(2) 0.8780(2) 0.0402(6) Uani 1 1 d .
C6 C -0.13032(19) 0.6037(2) 0.91161(18) 0.0324(5) Uani 1 1 d .
C25 C 0.2704(2) 0.45698(19) 0.67378(17) 0.0296(4) Uani 1 1 d .
C13 C 0.0412(2) 0.9037(2) 0.7092(2) 0.0413(6) Uani 1 1 d .
H13 H 0.1040 0.8690 0.7553 0.050 Uiso 1 1 calc R
C19 C -0.3583(2) 0.8701(2) 0.4977(2) 0.0373(5) Uani 1 1 d .
C18 C -0.2612(2) 0.82358(19) 0.56871(17) 0.0297(4) Uani 1 1 d .
O6 O 0.7978(3) 1.0291(2) 0.9148(3) 0.0830(8) Uani 1 1 d .
C26 C 0.3803(2) 0.4086(2) 0.7194(2) 0.0391(5) Uani 1 1 d .
H26 H 0.3869 0.3275 0.7210 0.047 Uiso 1 1 calc R
O5 O 0.57196(16) 0.67086(19) 0.79819(16) 0.0521(5) Uani 1 1 d .
C14 C 0.0576(2) 1.0196(2) 0.6799(2) 0.0448(6) Uani 1 1 d .
H14 H 0.1297 1.0615 0.7075 0.054 Uiso 1 1 calc R
C29 C 0.3592(2) 0.6509(2) 0.71838(19) 0.0346(5) Uani 1 1 d .
H29 H 0.3529 0.7321 0.7193 0.042 Uiso 1 1 calc R
C15 C -0.0330(2) 1.0707(2) 0.6105(2) 0.0431(6) Uani 1 1 d .
H15 H -0.0223 1.1473 0.5901 0.052 Uiso 1 1 calc R
C7 C -0.1370(2) 0.5941(3) 1.0180(2) 0.0425(6) Uani 1 1 d .
C1 C -0.1751(2) 0.4258(2) 0.6723(2) 0.0418(6) Uani 1 1 d .
H1 H -0.1673 0.4348 0.6028 0.050 Uiso 1 1 calc R
C32 C 0.1678(2) 0.3746(2) 0.62538(18) 0.0337(5) Uani 1 1 d .
C17 C -0.1521(2) 0.89294(19) 0.60474(18) 0.0305(5) Uani 1 1 d .
C16 C -0.1423(2) 1.0075(2) 0.5698(2) 0.0366(5) Uani 1 1 d .
C27 C 0.4801(2) 0.4808(2) 0.7625(2) 0.0440(6) Uani 1 1 d .
H27 H 0.5542 0.4487 0.7922 0.053 Uiso 1 1 calc R
C28 C 0.4682(2) 0.6004(2) 0.7609(2) 0.0381(5) Uani 1 1 d .
C24 C -0.3658(2) 0.6495(2) 0.5773(2) 0.0395(5) Uani 1 1 d .
H24 H -0.3694 0.5745 0.6034 0.047 Uiso 1 1 calc R
C12 C -0.0550(2) 0.7940(2) 0.9369(2) 0.0411(6) Uani 1 1 d .
H12 H -0.0262 0.8619 0.9103 0.049 Uiso 1 1 calc R
C34 C 0.6457(2) 0.8409(2) 0.8997(2) 0.0453(6) Uani 1 1 d .
H34 H 0.6874 0.8606 0.8471 0.054 Uiso 1 1 calc R
C20 C -0.3442(3) 0.9868(2) 0.4605(2) 0.0459(6) Uani 1 1 d .
H20 H -0.4071 1.0178 0.4117 0.055 Uiso 1 1 calc R
C11 C -0.0586(3) 0.7923(3) 1.0440(2) 0.0504(7) Uani 1 1 d .
H11 H -0.0324 0.8577 1.0876 0.060 Uiso 1 1 calc R
C10 C -0.1009(3) 0.6935(3) 1.0840(2) 0.0523(7) Uani 1 1 d .
H10 H -0.1058 0.6919 1.1548 0.063 Uiso 1 1 calc R
C8 C -0.1757(3) 0.4838(3) 1.0534(2) 0.0544(8) Uani 1 1 d .
H8 H -0.1817 0.4772 1.1236 0.065 Uiso 1 1 calc R
C22 C -0.4645(2) 0.7992(2) 0.4674(2) 0.0442(6) Uani 1 1 d .
H22 H -0.5315 0.8261 0.4204 0.053 Uiso 1 1 calc R
C3 C -0.2222(2) 0.3012(2) 0.8060(3) 0.0489(7) Uani 1 1 d .
H3 H -0.2467 0.2287 0.8274 0.059 Uiso 1 1 calc R
C23 C -0.4676(2) 0.6895(2) 0.5083(2) 0.0460(6) Uani 1 1 d .
H23 H -0.5376 0.6419 0.4901 0.055 Uiso 1 1 calc R
C2 C -0.2107(3) 0.3156(2) 0.7040(3) 0.0497(7) Uani 1 1 d .
H2 H -0.2265 0.2527 0.6558 0.060 Uiso 1 1 calc R
C33 C 0.5735(2) 0.7398(2) 0.8875(2) 0.0411(6) Uani 1 1 d .
C21 C -0.2412(3) 1.0517(2) 0.4955(2) 0.0450(6) Uani 1 1 d .
H21 H -0.2345 1.1269 0.4707 0.054 Uiso 1 1 calc R
O7 O 0.7561(3) 1.0984(2) 1.0635(3) 0.0949(10) Uani 1 1 d .
C35 C 0.6578(2) 0.9147(2) 0.9897(2) 0.0484(7) Uani 1 1 d .
C9 C -0.2034(3) 0.3899(3) 0.9878(3) 0.0531(7) Uani 1 1 d .
H9 H -0.2270 0.3194 1.0136 0.064 Uiso 1 1 calc R
C36 C 0.7440(3) 1.0208(3) 0.9882(3) 0.0654(10) Uani 1 1 d .
O10 O 0.6647(5) 0.0359(4) 0.7120(4) 0.0678(12) Uani 0.50 1 d P
C39 C 0.5220(3) 0.7814(3) 1.0527(2) 0.0535(7) Uani 1 1 d .
H39 H 0.4788 0.7609 1.1042 0.064 Uiso 1 1 calc R
C38 C 0.5938(3) 0.8836(3) 1.0682(2) 0.0506(7) Uani 1 1 d .
C40 C 0.5113(3) 0.7086(3) 0.9647(2) 0.0497(7) Uani 1 1 d .
H40 H 0.4632 0.6401 0.9577 0.060 Uiso 1 1 calc R
O8 O 0.6460(3) 1.0483(2) 1.1935(2) 0.0902(9) Uani 1 1 d .
O9 O 0.5303(4) 0.9018(3) 1.2314(2) 0.1054(11) Uani 1 1 d .
C37 C 0.5884(4) 0.9482(3) 1.1732(3) 0.0701(10) Uani 1 1 d .

loop_
_atom_site_aniso_label
_atom_site_aniso_U_11
_atom_site_aniso_U_22
_atom_site_aniso_U_33
_atom_site_aniso_U_23
_atom_site_aniso_U_13
_atom_site_aniso_U_12
Cu1 0.03213(17) 0.02568(15) 0.03754(18) 0.00473(11) 0.00642(12) -0.00161(11)
O1 0.0309(8) 0.0400(9) 0.0403(9) 0.0110(7) 0.0110(7) 0.0057(7)
N1 0.0308(10) 0.0284(9) 0.0390(11) 0.0027(8) 0.0099(8) -0.0010(7)
O2 0.0401(9) 0.0311(8) 0.0319(8) 0.0063(6) 0.0011(7) -0.0030(7)
N4 0.0291(9) 0.0274(9) 0.0393(11) 0.0021(8) 0.0052(8) -0.0015(7)
O3 0.0433(10) 0.0333(9) 0.0400(10) 0.0047(7) -0.0084(7) -0.0062(7)
N3 0.0306(9) 0.0296(9) 0.0333(10) 0.0009(7) 0.0083(8) -0.0021(7)
C5 0.0233(10) 0.0329(11) 0.0400(12) 0.0118(9) 0.0066(9) 0.0047(8)
N2 0.0295(9) 0.0335(10) 0.0357(10) 0.0030(8) 0.0063(8) 0.0031(8)
C31 0.0293(10) 0.0194(9) 0.0303(11) -0.0024(8) 0.0018(8) -0.0053(8)
C30 0.0288(10) 0.0280(10) 0.0259(10) -0.0010(8) 0.0052(8) -0.0038(8)
O4 0.0766(15) 0.0388(11) 0.0737(15) 0.0232(10) -0.0280(12) -0.0252(10)
C4 0.0277(11) 0.0390(13) 0.0546(16) 0.0175(11) 0.0075(10) 0.0029(10)
C6 0.0238(10) 0.0388(12) 0.0358(12) 0.0089(9) 0.0075(9) 0.0061(9)
C25 0.0303(11) 0.0298(11) 0.0274(11) -0.0022(8) 0.0030(8) -0.0014(9)
C13 0.0339(12) 0.0351(13) 0.0520(15) 0.0012(11) 0.0021(11) -0.0032(10)
C19 0.0377(12) 0.0354(12) 0.0381(13) 0.0007(10) 0.0059(10) 0.0038(10)
C18 0.0307(11) 0.0292(11) 0.0295(11) -0.0011(8) 0.0070(9) 0.0012(9)
O6 0.0721(17) 0.0540(14) 0.115(2) 0.0124(15) 0.0031(16) -0.0219(13)
C26 0.0371(13) 0.0326(12) 0.0446(14) -0.0002(10) 0.0005(10) 0.0052(10)
O5 0.0284(9) 0.0645(13) 0.0603(12) -0.0227(10) 0.0058(8) -0.0139(8)
C14 0.0386(13) 0.0349(13) 0.0584(17) -0.0005(11) 0.0058(12) -0.0112(11)
C29 0.0319(11) 0.0315(11) 0.0391(13) -0.0065(9) 0.0061(9) -0.0064(9)
C15 0.0460(14) 0.0284(12) 0.0555(16) 0.0047(11) 0.0122(12) -0.0056(10)
C7 0.0321(12) 0.0611(17) 0.0350(13) 0.0109(11) 0.0069(10) 0.0078(11)
C1 0.0442(14) 0.0321(12) 0.0505(15) -0.0030(10) 0.0135(12) -0.0018(10)
C32 0.0375(12) 0.0286(11) 0.0335(12) 0.0002(9) 0.0040(9) -0.0023(9)
C17 0.0328(11) 0.0272(11) 0.0322(11) 0.0010(8) 0.0084(9) 0.0013(9)
C16 0.0403(13) 0.0284(11) 0.0417(13) 0.0026(9) 0.0100(10) 0.0002(9)
C27 0.0277(12) 0.0473(15) 0.0528(16) -0.0027(12) -0.0020(11) 0.0052(10)
C28 0.0256(11) 0.0464(14) 0.0403(13) -0.0109(10) 0.0040(9) -0.0075(10)
C24 0.0379(13) 0.0358(12) 0.0450(14) 0.0007(10) 0.0100(11) -0.0065(10)
C12 0.0398(13) 0.0385(13) 0.0441(14) -0.0039(10) 0.0070(11) 0.0037(10)
C34 0.0289(12) 0.0414(14) 0.0597(17) 0.0014(12) -0.0044(11) -0.0035(10)
C20 0.0499(15) 0.0377(13) 0.0462(15) 0.0080(11) -0.0016(12) 0.0085(12)
C11 0.0476(15) 0.0581(17) 0.0417(15) -0.0123(13) 0.0010(12) 0.0081(13)
C10 0.0470(15) 0.077(2) 0.0323(14) -0.0001(13) 0.0049(11) 0.0099(14)
C8 0.0485(16) 0.076(2) 0.0418(15) 0.0252(15) 0.0126(12) 0.0034(15)
C22 0.0348(13) 0.0472(15) 0.0457(15) -0.0015(11) -0.0036(11) 0.0028(11)
C3 0.0376(13) 0.0303(12) 0.079(2) 0.0155(13) 0.0105(13) -0.0007(10)
C23 0.0355(13) 0.0471(15) 0.0520(16) -0.0037(12) 0.0027(11) -0.0096(11)
C2 0.0467(15) 0.0310(13) 0.071(2) -0.0011(12) 0.0104(14) -0.0020(11)
C33 0.0256(11) 0.0416(13) 0.0501(15) -0.0056(11) -0.0057(10) -0.0021(10)
C21 0.0513(15) 0.0302(12) 0.0523(16) 0.0111(11) 0.0060(12) 0.0037(11)
O7 0.0884(19) 0.0495(14) 0.125(3) -0.0237(15) -0.0252(17) -0.0172(13)
C35 0.0342(13) 0.0330(13) 0.0655(19) -0.0017(12) -0.0193(12) 0.0015(10)
C9 0.0421(15) 0.0601(18) 0.0598(18) 0.0317(15) 0.0132(13) 0.0020(13)
C36 0.0473(17) 0.0360(15) 0.097(3) 0.0046(16) -0.0214(18) -0.0052(13)
O10 0.097(4) 0.061(3) 0.050(3) 0.002(2) 0.026(2) -0.005(3)
C39 0.0539(17) 0.0561(17) 0.0458(16) -0.0026(13) -0.0005(13) -0.0009(14)
C38 0.0473(15) 0.0436(15) 0.0498(16) -0.0049(12) -0.0166(13) 0.0082(12)
C40 0.0464(15) 0.0437(15) 0.0543(17) -0.0041(12) 0.0012(12) -0.0113(12)
O8 0.096(2) 0.0626(16) 0.090(2) -0.0356(14) -0.0298(16) 0.0113(14)
O9 0.162(3) 0.096(2) 0.0546(17) -0.0182(15) 0.0154(19) -0.005(2)
C37 0.080(2) 0.060(2) 0.055(2) -0.0112(16) -0.0230(18) 0.0172(18)

loop_
_atom_type_symbol
_atom_type_description
_atom_type_scat_dispersion_real
_atom_type_scat_dispersion_imag
_atom_type_scat_source
C C 0.0033 0.0016 'International Tables Vol C Tables 4.2.6.8 and 6.1.1.4'
H H 0.0000 0.0000 'International Tables Vol C Tables 4.2.6.8 and 6.1.1.4'
N N 0.0061 0.0033 'International Tables Vol C Tables 4.2.6.8 and 6.1.1.4'
O O 0.0106 0.0060 'International Tables Vol C Tables 4.2.6.8 and 6.1.1.4'
Cu Cu 0.3201 1.2651 'International Tables Vol C Tables 4.2.6.8 and 6.1.1.4'

loop_
_geom_angle_atom_site_label_1
_geom_angle_atom_site_label_2
_geom_angle_atom_site_label_3
_geom_angle
N4 Cu1 N1 175.77(8)
N4 Cu1 O1 95.37(7)
N1 Cu1 O1 88.86(7)
N4 Cu1 N3 81.72(8)
N1 Cu1 N3 95.10(8)
O1 Cu1 N3 141.47(7)
N4 Cu1 N2 98.15(8)
N1 Cu1 N2 80.76(8)
O1 Cu1 N2 101.66(7)
N3 Cu1 N2 116.82(7)
C31 O1 Cu1 131.85(15)
C1 N1 C5 119.4(2)
C1 N1 Cu1 126.14(17)
C5 N1 Cu1 114.47(15)
C13 N4 C17 118.6(2)
C13 N4 Cu1 127.41(17)
C17 N4 Cu1 113.99(15)
C24 N3 C18 117.9(2)
C24 N3 Cu1 131.24(17)
C18 N3 Cu1 110.87(14)
N1 C5 C4 121.9(2)
N1 C5 C6 117.8(2)
C4 C5 C6 120.2(2)
C12 N2 C6 118.3(2)
C12 N2 Cu1 132.21(17)
C6 N2 Cu1 109.53(15)
O2 C31 O1 127.2(2)
O2 C31 C30 120.17(19)
O1 C31 C30 112.67(18)
C29 C30 C25 119.4(2)
C29 C30 C31 119.48(19)
C25 C30 C31 120.73(18)
C3 C4 C5 117.7(2)
C3 C4 C9 124.0(2)
C5 C4 C9 118.2(3)
N2 C6 C7 122.7(2)
N2 C6 C5 117.2(2)
C7 C6 C5 120.0(2)
C26 C25 C30 120.0(2)
C26 C25 C32 117.5(2)
C30 C25 C32 122.4(2)
N4 C13 C14 121.9(2)
N4 C13 H13 119.1
C14 C13 H13 119.1
C18 C19 C22 117.3(2)
C18 C19 C20 118.8(2)
C22 C19 C20 123.9(2)
N3 C18 C19 123.4(2)
N3 C18 C17 116.8(2)
C19 C18 C17 119.8(2)
C27 C26 C25 120.2(2)
C27 C26 H26 119.9
C25 C26 H26 119.9
C33 O5 C28 117.40(19)
C15 C14 C13 119.6(2)
C15 C14 H14 120.2
C13 C14 H14 120.2
C28 C29 C30 119.3(2)
C28 C29 H29 120.4
C30 C29 H29 120.4
C14 C15 C16 120.0(2)
C14 C15 H15 120.0
C16 C15 H15 120.0
C6 C7 C10 117.1(3)
C6 C7 C8 118.7(3)
C10 C7 C8 124.2(3)
N1 C1 C2 121.7(3)
N1 C1 H1 119.1
C2 C1 H1 119.1
O4 C32 O3 123.4(2)
O4 C32 C25 123.3(2)
O3 C32 C25 113.23(19)
N4 C17 C16 123.2(2)
N4 C17 C18 116.56(19)
C16 C17 C18 120.2(2)
C17 C16 C15 116.7(2)
C17 C16 C21 118.8(2)
C15 C16 C21 124.5(2)
C28 C27 C26 119.2(2)
C28 C27 H27 120.4
C26 C27 H27 120.4
C27 C28 C29 121.9(2)
C27 C28 O5 117.9(2)
C29 C28 O5 120.1(2)
N3 C24 C23 122.6(2)
N3 C24 H24 118.7
C23 C24 H24 118.7
N2 C12 C11 122.8(3)
N2 C12 H12 118.6
C11 C12 H12 118.6
C33 C34 C35 121.6(3)
C33 C34 H34 119.2
C35 C34 H34 119.2
C21 C20 C19 120.9(2)
C21 C20 H20 119.6
C19 C20 H20 119.6
C10 C11 C12 119.2(3)
C10 C11 H11 120.4
C12 C11 H11 120.4
C11 C10 C7 119.8(3)
C11 C10 H10 120.1
C7 C10 H10 120.1
C9 C8 C7 121.7(3)
C9 C8 H8 119.2
C7 C8 H8 119.2
C23 C22 C19 118.8(2)
C23 C22 H22 120.6
C19 C22 H22 120.6
C2 C3 C4 119.6(2)
C2 C3 H3 120.2
C4 C3 H3 120.2
C22 C23 C24 120.0(2)
C22 C23 H23 120.0
C24 C23 H23 120.0
C3 C2 C1 119.7(3)
C3 C2 H2 120.1
C1 C2 H2 120.1
C40 C33 C34 120.1(3)
C40 C33 O5 122.8(2)
C34 C33 O5 117.0(3)
C20 C21 C16 121.5(2)
C20 C21 H21 119.3
C16 C21 H21 119.3
C38 C35 C34 118.4(2)
C38 C35 C36 128.5(3)
C34 C35 C36 113.1(3)
C8 C9 C4 121.2(3)
C8 C9 H9 119.4
C4 C9 H9 119.4
O6 C36 O7 122.6(3)
O6 C36 C35 118.8(3)
O7 C36 C35 118.6(4)
C40 C39 C38 123.3(3)
C40 C39 H39 118.3
C38 C39 H39 118.3
C39 C38 C35 118.1(3)
C39 C38 C37 112.3(3)
C35 C38 C37 129.6(3)
C39 C40 C33 118.4(3)
C39 C40 H40 120.8
C33 C40 H40 120.8
O9 C37 O8 124.1(4)
O9 C37 C38 118.0(3)
O8 C37 C38 118.0(4)

loop_
_geom_bond_atom_site_label_1
_geom_bond_atom_site_label_2
_geom_bond_distance
Cu1 N4 1.9759(19)
Cu1 N1 1.9947(19)
Cu1 O1 2.0124(16)
Cu1 N3 2.068(2)
Cu1 N2 2.149(2)
O1 C31 1.259(3)
N1 C1 1.326(3)
N1 C5 1.356(3)
O2 C31 1.245(3)
N4 C13 1.331(3)
N4 C17 1.356(3)
O3 C32 1.317(3)
N3 C24 1.323(3)
N3 C18 1.356(3)
C5 C4 1.411(3)
C5 C6 1.430(3)
N2 C12 1.319(3)
N2 C6 1.362(3)
C31 C30 1.518(3)
C30 C29 1.390(3)
C30 C25 1.402(3)
O4 C32 1.197(3)
C4 C3 1.399(4)
C4 C9 1.441(4)
C6 C7 1.402(3)
C25 C26 1.388(3)
C25 C32 1.491(3)
C13 C14 1.401(4)
C13 H13 0.9300
C19 C18 1.401(3)
C19 C22 1.404(4)
C19 C20 1.441(4)
C18 C17 1.428(3)
O6 C36 1.229(5)
C26 C27 1.386(4)
C26 H26 0.9300
O5 C33 1.381(3)
O5 C28 1.392(3)
C14 C15 1.365(4)
C14 H14 0.9300
C29 C28 1.381(3)
C29 H29 0.9300
C15 C16 1.405(4)
C15 H15 0.9300
C7 C10 1.404(4)
C7 C8 1.435(4)
C1 C2 1.404(4)
C1 H1 0.9300
C17 C16 1.401(3)
C16 C21 1.424(4)
C27 C28 1.375(4)
C27 H27 0.9300
C24 C23 1.394(4)
C24 H24 0.9300
C12 C11 1.397(4)
C12 H12 0.9300
C34 C33 1.378(4)
C34 C35 1.404(4)
C34 H34 0.9300
C20 C21 1.348(4)
C20 H20 0.9300
C11 C10 1.363(4)
C11 H11 0.9300
C10 H10 0.9300
C8 C9 1.342(5)
C8 H8 0.9300
C22 C23 1.372(4)
C22 H22 0.9300
C3 C2 1.366(4)
C3 H3 0.9300
C23 H23 0.9300
C2 H2 0.9300
C33 C40 1.377(4)
C21 H21 0.9300
O7 C36 1.286(5)
C35 C38 1.404(5)
C35 C36 1.531(4)
C9 H9 0.9300
C39 C40 1.377(4)
C39 C38 1.387(4)
C39 H39 0.9300
C38 C37 1.544(5)
C40 H40 0.9300
O8 C37 1.292(5)
O9 C37 1.212(5)
